data_7245300
loop_
_publ_author_name
'SAHOO, SUPRIYA'
'Deka, Nilotpal'
'Boomishankar, Ramamoorthy'

_publ_section_title
;
 Piezoelectric Energy Harvesting of a Bismuth Halide Perovskite Stabilised
 by Chiral Ammonium Cations
;
_journal_name_full CrystEngComm
_journal_paper_doi 10.1039/D2CE00866A
_journal_year 2022
_chemical_formula_sum 'C18 H28 Bi Br5 N2'
_chemical_formula_weight 880.95
_space_group_crystal_system orthorhombic
_space_group_IT_number 19
_space_group_name_Hall 'P 2ac 2ab'
_space_group_name_H-M_alt 'P 21 21 21'
_atom_sites_solution_hydrogens geom
_audit_creation_method SHELXL-2014/7
_audit_update_record
;
2022-06-22 deposited with the CCDC.	2022-08-11 downloaded from the CCDC.
;
_cell_angle_alpha 90
_cell_angle_beta 90
_cell_angle_gamma 90
_cell_formula_units_Z 4
_cell_length_a 8.016(3)
_cell_length_b 15.184(7)
_cell_length_c 21.635(9)
_cell_measurement_reflns_used 4654
_cell_measurement_temperature 298(2)
_cell_measurement_theta_max 25.022
_cell_measurement_theta_min 4.135
_cell_volume 2633.3(19)
_computing_structure_refinement 'SHELXL-2014/7 (Sheldrick, 2014)'
_diffrn_ambient_temperature 298(2)
_diffrn_measured_fraction_theta_full 0.997
_diffrn_measured_fraction_theta_max 0.997
_diffrn_measurement_device_type 'Bruker APEX-II CCD'
_diffrn_measurement_method '\f and \w scans'
_diffrn_radiation_type MoK\a
_diffrn_radiation_wavelength 0.71073
_diffrn_reflns_av_R_equivalents 0.1010
_diffrn_reflns_av_unetI/netI 0.0470
_diffrn_reflns_Laue_measured_fraction_full 0.997
_diffrn_reflns_Laue_measured_fraction_max 0.997
_diffrn_reflns_limit_h_max 9
_diffrn_reflns_limit_h_min -9
_diffrn_reflns_limit_k_max 18
_diffrn_reflns_limit_k_min -18
_diffrn_reflns_limit_l_max 25
_diffrn_reflns_limit_l_min -25
_diffrn_reflns_number 62591
_diffrn_reflns_point_group_measured_fraction_full 0.998
_diffrn_reflns_point_group_measured_fraction_max 0.998
_diffrn_reflns_theta_full 25.022
_diffrn_reflns_theta_max 25.022
_diffrn_reflns_theta_min 3.024
_exptl_absorpt_coefficient_mu 14.288
_exptl_absorpt_correction_type multi-scan
_exptl_absorpt_process_details SADABS
_exptl_crystal_colour white
_exptl_crystal_density_diffrn 2.222
_exptl_crystal_density_meas 2.222
_exptl_crystal_description rod
_exptl_crystal_F_000 1632
_exptl_crystal_size_max 0.06
_exptl_crystal_size_mid 0.05
_exptl_crystal_size_min 0.04
_exptl_transmission_factor_max 0.565
_exptl_transmission_factor_min 0.429
_refine_diff_density_max 1.483
_refine_diff_density_min -1.306
_refine_diff_density_rms 0.172
_refine_ls_abs_structure_details
;
 Flack x determined using 1634 quotients [(I+)-(I-)]/[(I+)+(I-)]
 (Parsons, Flack and Wagner, Acta Cryst. B69 (2013) 249-259).
;
_refine_ls_abs_structure_Flack -0.027(7)
_refine_ls_extinction_method 'SHELXL-2014/7 (Sheldrick 2014'
_refine_ls_goodness_of_fit_ref 1.123
_refine_ls_hydrogen_treatment constr
_refine_ls_matrix_type full
_refine_ls_number_parameters 241
_refine_ls_number_reflns 4648
_refine_ls_number_restraints 0
_refine_ls_restrained_S_all 1.123
_refine_ls_R_factor_all 0.0448
_refine_ls_R_factor_gt 0.0348
_refine_ls_shift/su_max 0.003
_refine_ls_shift/su_mean 0.000
_refine_ls_structure_factor_coef Fsqd
_refine_ls_weighting_details 'w=1/[\s^2^(Fo^2^)+(0.0209P)^2^+8.4113P] where P=(Fo^2^+2Fc^2^)/3'
_refine_ls_weighting_scheme calc
_refine_ls_wR_factor_gt 0.0720
_refine_ls_wR_factor_ref 0.0764
_reflns_Friedel_coverage 0.751
_reflns_Friedel_fraction_full 1.000
_reflns_Friedel_fraction_max 1.000
_reflns_number_gt 4198
_reflns_number_total 4648
_reflns_threshold_expression 'I > 2\s(I)'
_cod_data_source_file d2ce00866a2.cif
_cod_data_source_block 1_S_RT
_cod_original_cell_volume 2633.4(19)
_cod_database_code 7245300
_shelx_shelxl_version_number 2014/7
_shelx_space_group_comment
;
The symmetry employed for this shelxl refinement is uniquely defined
by the following loop, which should always be used as a source of
symmetry information in preference to the above space-group names.
They are only intended as comments.
;

loop_
_space_group_symop_operation_xyz
'x, y, z'
'-x+1/2, -y, z+1/2'
'-x, y+1/2, -z+1/2'
'x+1/2, -y+1/2, -z'

loop_
_atom_site_label
_atom_site_type_symbol
_atom_site_fract_x
_atom_site_fract_y
_atom_site_fract_z
_atom_site_U_iso_or_equiv
_atom_site_adp_type
_atom_site_occupancy
_atom_site_site_symmetry_order
_atom_site_calc_flag
_atom_site_refinement_flags_posn
_atom_site_refinement_flags_adp
_atom_site_refinement_flags_occupancy
_atom_site_disorder_assembly
_atom_site_disorder_group
Bi1 Bi 0.57067(5) 0.60950(3) 0.50837(2) 0.02802(13) Uani 1 1 d . . . . .
Br1 Br 0.5399(2) 0.64728(10) 0.63704(6) 0.0502(4) Uani 1 1 d . . . . .
Br2 Br 0.28515(16) 0.50819(9) 0.50798(8) 0.0474(4) Uani 1 1 d . . . . .
Br3 Br 0.61726(17) 0.62106(9) 0.37519(6) 0.0415(3) Uani 1 1 d . . . . .
Br4 Br 0.8598(2) 0.72936(10) 0.51667(9) 0.0609(5) Uani 1 1 d . . . . .
Br5 Br 0.78334(19) 0.47297(10) 0.51813(8) 0.0580(5) Uani 1 1 d . . . . .
N31 N 0.4545(14) 0.3896(8) 0.8944(5) 0.049(3) Uani 1 1 d . . . . .
H31A H 0.4129 0.3355 0.8904 0.074 Uiso 1 1 calc R U . . .
H31B H 0.4320 0.4099 0.9321 0.074 Uiso 1 1 calc R U . . .
H31C H 0.5645 0.3880 0.8889 0.074 Uiso 1 1 calc R U . . .
N41 N 0.3846(17) 0.3581(8) 0.1298(5) 0.060(4) Uani 1 1 d . . . . .
H41A H 0.4256 0.3040 0.1253 0.091 Uiso 1 1 calc R U . . .
H41B H 0.3904 0.3866 0.0939 0.091 Uiso 1 1 calc R U . . .
H41C H 0.2787 0.3549 0.1419 0.091 Uiso 1 1 calc R U . . .
C11 C 0.428(3) 0.2854(12) 0.6032(8) 0.083(6) Uani 1 1 d . . . . .
H11A H 0.3455 0.2400 0.6005 0.124 Uiso 1 1 calc R U . . .
H11B H 0.5371 0.2602 0.5974 0.124 Uiso 1 1 calc R U . . .
H11C H 0.4083 0.3287 0.5717 0.124 Uiso 1 1 calc R U . . .
C12 C 0.420(2) 0.3286(10) 0.6659(7) 0.054(4) Uani 1 1 d . . . . .
C13 C 0.314(2) 0.2953(11) 0.7121(8) 0.060(5) Uani 1 1 d . . . . .
H13 H 0.2512 0.2451 0.7042 0.072 Uiso 1 1 calc R U . . .
C14 C 0.3029(18) 0.3354(10) 0.7686(7) 0.049(4) Uani 1 1 d . . . . .
H14 H 0.2298 0.3123 0.7978 0.058 Uiso 1 1 calc R U . . .
C15 C 0.3955(16) 0.4086(9) 0.7839(6) 0.039(3) Uani 1 1 d . . . . .
C16 C 0.3768(18) 0.4494(9) 0.8467(7) 0.045(4) Uani 1 1 d . . . . .
H16 H 0.2572 0.4528 0.8558 0.054 Uiso 1 1 calc R U . . .
C17 C 0.449(2) 0.5408(10) 0.8550(7) 0.063(5) Uani 1 1 d . . . . .
H17A H 0.5672 0.5390 0.8491 0.095 Uiso 1 1 calc R U . . .
H17B H 0.4244 0.5615 0.8960 0.095 Uiso 1 1 calc R U . . .
H17C H 0.3995 0.5800 0.8253 0.095 Uiso 1 1 calc R U . . .
C18 C 0.501(2) 0.4412(10) 0.7384(7) 0.051(4) Uani 1 1 d . . . . .
H18 H 0.5676 0.4900 0.7470 0.061 Uiso 1 1 calc R U . . .
C19 C 0.510(2) 0.4017(11) 0.6795(7) 0.052(4) Uani 1 1 d . . . . .
H19 H 0.5793 0.4260 0.6495 0.062 Uiso 1 1 calc R U . . .
C21 C 0.425(3) 0.2707(13) 0.4289(9) 0.093(6) Uani 1 1 d . . . . .
H21A H 0.3685 0.3127 0.4546 0.140 Uiso 1 1 calc R U . . .
H21B H 0.5362 0.2618 0.4441 0.140 Uiso 1 1 calc R U . . .
H21C H 0.3655 0.2159 0.4296 0.140 Uiso 1 1 calc R U . . .
C22 C 0.432(2) 0.3048(10) 0.3637(7) 0.054(4) Uani 1 1 d . . . . .
C23 C 0.360(2) 0.2627(10) 0.3138(9) 0.065(5) Uani 1 1 d . . . . .
H23 H 0.3020 0.2106 0.3206 0.077 Uiso 1 1 calc R U . . .
C24 C 0.371(2) 0.2953(10) 0.2539(8) 0.059(4) Uani 1 1 d . . . . .
H24 H 0.3179 0.2658 0.2219 0.071 Uiso 1 1 calc R U . . .
C25 C 0.4595(16) 0.3701(9) 0.2418(6) 0.040(3) Uani 1 1 d . . . . .
C26 C 0.4841(18) 0.4067(11) 0.1773(7) 0.052(4) Uani 1 1 d . . . . .
H26 H 0.6022 0.3999 0.1667 0.063 Uiso 1 1 calc R U . . .
C27 C 0.440(3) 0.5032(11) 0.1706(7) 0.076(5) Uani 1 1 d . . . . .
H27A H 0.4706 0.5231 0.1300 0.114 Uiso 1 1 calc R U . . .
H27B H 0.4998 0.5368 0.2010 0.114 Uiso 1 1 calc R U . . .
H27C H 0.3224 0.5109 0.1765 0.114 Uiso 1 1 calc R U . . .
C28 C 0.535(2) 0.4128(10) 0.2913(7) 0.051(4) Uani 1 1 d . . . . .
H28 H 0.5961 0.4638 0.2840 0.061 Uiso 1 1 calc R U . . .
C29 C 0.521(2) 0.3820(11) 0.3506(7) 0.058(4) Uani 1 1 d . . . . .
H29 H 0.5719 0.4128 0.3827 0.069 Uiso 1 1 calc R U . . .

loop_
_atom_site_aniso_label
_atom_site_aniso_U_11
_atom_site_aniso_U_22
_atom_site_aniso_U_33
_atom_site_aniso_U_23
_atom_site_aniso_U_13
_atom_site_aniso_U_12
Bi1 0.0248(2) 0.0275(2) 0.0318(2) 0.0010(2) -0.0005(2) -0.0005(2)
Br1 0.0603(10) 0.0570(9) 0.0335(8) -0.0027(7) 0.0010(7) 0.0008(7)
Br2 0.0377(7) 0.0541(8) 0.0506(9) 0.0016(8) -0.0014(7) -0.0159(6)
Br3 0.0501(8) 0.0436(8) 0.0310(7) 0.0001(6) -0.0014(6) -0.0008(6)
Br4 0.0577(9) 0.0571(9) 0.0679(12) 0.0035(9) -0.0065(8) -0.0337(7)
Br5 0.0542(9) 0.0485(8) 0.0712(12) 0.0126(8) 0.0028(9) 0.0235(7)
N31 0.046(7) 0.057(7) 0.045(7) 0.006(6) -0.001(5) 0.005(7)
N41 0.075(10) 0.068(9) 0.039(7) -0.011(6) -0.011(7) 0.012(7)
C11 0.114(16) 0.075(12) 0.060(12) -0.006(10) -0.001(13) 0.016(13)
C12 0.063(10) 0.055(9) 0.043(9) 0.004(7) 0.000(9) 0.012(9)
C13 0.074(12) 0.050(10) 0.057(12) 0.006(8) -0.014(9) -0.019(9)
C14 0.046(9) 0.061(10) 0.039(9) 0.007(8) -0.002(7) -0.014(8)
C15 0.038(8) 0.039(8) 0.040(8) 0.009(6) 0.001(6) 0.003(6)
C16 0.036(8) 0.049(9) 0.050(10) 0.012(7) 0.000(7) 0.007(7)
C17 0.076(12) 0.062(10) 0.051(10) 0.009(8) 0.003(10) 0.014(10)
C18 0.053(9) 0.051(10) 0.047(10) 0.001(7) -0.003(8) -0.011(8)
C19 0.059(10) 0.052(10) 0.046(9) 0.013(8) 0.012(7) -0.003(9)
C21 0.119(17) 0.081(13) 0.079(14) 0.021(11) 0.009(14) -0.008(14)
C22 0.070(10) 0.048(9) 0.043(9) 0.006(7) 0.009(9) -0.003(9)
C23 0.072(11) 0.045(9) 0.076(14) -0.003(9) 0.001(10) -0.012(9)
C24 0.063(10) 0.054(10) 0.060(11) -0.014(9) -0.009(9) -0.013(9)
C25 0.038(8) 0.043(8) 0.040(8) -0.017(6) 0.002(6) 0.009(7)
C26 0.032(8) 0.082(12) 0.042(9) -0.014(9) 0.004(6) 0.007(8)
C27 0.100(14) 0.078(12) 0.050(10) 0.007(9) 0.010(11) 0.002(13)
C28 0.058(10) 0.042(9) 0.054(10) -0.006(7) 0.001(8) -0.012(8)
C29 0.082(12) 0.055(10) 0.036(9) -0.007(8) -0.013(7) 0.000(10)

loop_
_atom_type_symbol
_atom_type_description
_atom_type_scat_dispersion_real
_atom_type_scat_dispersion_imag
_atom_type_scat_source
C C 0.0033 0.0016 'International Tables Vol C Tables 4.2.6.8 and 6.1.1.4'
H H 0.0000 0.0000 'International Tables Vol C Tables 4.2.6.8 and 6.1.1.4'
Bi Bi -4.1077 10.2566 'International Tables Vol C Tables 4.2.6.8 and 6.1.1.4'
Br Br -0.2901 2.4595 'International Tables Vol C Tables 4.2.6.8 and 6.1.1.4'
N N 0.0061 0.0033 'International Tables Vol C Tables 4.2.6.8 and 6.1.1.4'

loop_
_geom_angle_atom_site_label_1
_geom_angle_atom_site_label_2
_geom_angle_atom_site_label_3
_geom_angle
_geom_angle_site_symmetry_1
_geom_angle_site_symmetry_3
_geom_angle_publ_flag
Br5 Bi1 Br2 95.52(6) . . ?
Br5 Bi1 Br1 97.64(5) . . ?
Br2 Bi1 Br1 92.49(5) . . ?
Br5 Bi1 Br3 92.45(5) . . ?
Br2 Bi1 Br3 97.88(4) . . ?
Br1 Bi1 Br3 164.77(5) . . ?
Br5 Bi1 Br4 88.44(6) . . ?
Br2 Bi1 Br4 174.63(5) . . ?
Br1 Bi1 Br4 83.37(5) . . ?
Br3 Bi1 Br4 85.54(5) . . ?
Br5 Bi1 Br4 172.48(5) . 4_466 ?
Br2 Bi1 Br4 89.25(6) . 4_466 ?
Br1 Bi1 Br4 87.93(5) . 4_466 ?
Br3 Bi1 Br4 81.12(5) . 4_466 ?
Br4 Bi1 Br4 87.19(4) . 4_466 ?
Bi1 Br4 Bi1 157.98(7) . 4_566 ?
C16 N31 H31A 109.5 . . ?
C16 N31 H31B 109.5 . . ?
H31A N31 H31B 109.5 . . ?
C16 N31 H31C 109.5 . . ?
H31A N31 H31C 109.5 . . ?
H31B N31 H31C 109.5 . . ?
C26 N41 H41A 109.5 . . ?
C26 N41 H41B 109.5 . . ?
H41A N41 H41B 109.5 . . ?
C26 N41 H41C 109.5 . . ?
H41A N41 H41C 109.5 . . ?
H41B N41 H41C 109.5 . . ?
C12 C11 H11A 109.5 . . ?
C12 C11 H11B 109.5 . . ?
H11A C11 H11B 109.5 . . ?
C12 C11 H11C 109.5 . . ?
H11A C11 H11C 109.5 . . ?
H11B C11 H11C 109.5 . . ?
C19 C12 C13 117.5(15) . . ?
C19 C12 C11 121.7(16) . . ?
C13 C12 C11 120.8(16) . . ?
C14 C13 C12 121.1(15) . . ?
C14 C13 H13 119.5 . . ?
C12 C13 H13 119.5 . . ?
C13 C14 C15 122.6(14) . . ?
C13 C14 H14 118.7 . . ?
C15 C14 H14 118.7 . . ?
C14 C15 C18 116.5(13) . . ?
C14 C15 C16 119.8(12) . . ?
C18 C15 C16 123.6(13) . . ?
C15 C16 N31 109.3(11) . . ?
C15 C16 C17 116.6(12) . . ?
N31 C16 C17 108.3(12) . . ?
C15 C16 H16 107.4 . . ?
N31 C16 H16 107.4 . . ?
C17 C16 H16 107.4 . . ?
C16 C17 H17A 109.5 . . ?
C16 C17 H17B 109.5 . . ?
H17A C17 H17B 109.5 . . ?
C16 C17 H17C 109.5 . . ?
H17A C17 H17C 109.5 . . ?
H17B C17 H17C 109.5 . . ?
C15 C18 C19 121.2(14) . . ?
C15 C18 H18 119.4 . . ?
C19 C18 H18 119.4 . . ?
C12 C19 C18 121.1(14) . . ?
C12 C19 H19 119.4 . . ?
C18 C19 H19 119.4 . . ?
C22 C21 H21A 109.5 . . ?
C22 C21 H21B 109.5 . . ?
H21A C21 H21B 109.5 . . ?
C22 C21 H21C 109.5 . . ?
H21A C21 H21C 109.5 . . ?
H21B C21 H21C 109.5 . . ?
C23 C22 C29 116.3(14) . . ?
C23 C22 C21 123.8(16) . . ?
C29 C22 C21 119.8(16) . . ?
C24 C23 C22 122.4(15) . . ?
C24 C23 H23 118.8 . . ?
C22 C23 H23 118.8 . . ?
C25 C24 C23 120.6(15) . . ?
C25 C24 H24 119.7 . . ?
C23 C24 H24 119.7 . . ?
C24 C25 C28 117.6(14) . . ?
C24 C25 C26 123.4(13) . . ?
C28 C25 C26 118.9(13) . . ?
N41 C26 C25 112.6(13) . . ?
N41 C26 C27 106.7(13) . . ?
C25 C26 C27 114.4(12) . . ?
N41 C26 H26 107.6 . . ?
C25 C26 H26 107.6 . . ?
C27 C26 H26 107.6 . . ?
C26 C27 H27A 109.5 . . ?
C26 C27 H27B 109.5 . . ?
H27A C27 H27B 109.5 . . ?
C26 C27 H27C 109.5 . . ?
H27A C27 H27C 109.5 . . ?
H27B C27 H27C 109.5 . . ?
C29 C28 C25 121.9(14) . . ?
C29 C28 H28 119.0 . . ?
C25 C28 H28 119.0 . . ?
C28 C29 C22 121.0(14) . . ?
C28 C29 H29 119.5 . . ?
C22 C29 H29 119.5 . . ?

loop_
_geom_bond_atom_site_label_1
_geom_bond_atom_site_label_2
_geom_bond_distance
_geom_bond_site_symmetry_2
_geom_bond_publ_flag
Bi1 Br5 2.6923(16) . ?
Bi1 Br2 2.7578(15) . ?
Bi1 Br1 2.8529(19) . ?
Bi1 Br3 2.9108(18) . ?
Bi1 Br4 2.9523(16) . ?
Bi1 Br4 3.0229(17) 4_466 ?
Br4 Bi1 3.0229(17) 4_566 ?
N31 C16 1.509(17) . ?
N31 H31A 0.8900 . ?
N31 H31B 0.8900 . ?
N31 H31C 0.8900 . ?
N41 C26 1.495(18) . ?
N41 H41A 0.8900 . ?
N41 H41B 0.8900 . ?
N41 H41C 0.8900 . ?
C11 C12 1.51(2) . ?
C11 H11A 0.9600 . ?
C11 H11B 0.9600 . ?
C11 H11C 0.9600 . ?
C12 C19 1.36(2) . ?
C12 C13 1.40(2) . ?
C13 C14 1.37(2) . ?
C13 H13 0.9300 . ?
C14 C15 1.377(19) . ?
C14 H14 0.9300 . ?
C15 C18 1.390(19) . ?
C15 C16 1.501(19) . ?
C16 C17 1.51(2) . ?
C16 H16 0.9800 . ?
C17 H17A 0.9600 . ?
C17 H17B 0.9600 . ?
C17 H17C 0.9600 . ?
C18 C19 1.41(2) . ?
C18 H18 0.9300 . ?
C19 H19 0.9300 . ?
C21 C22 1.51(2) . ?
C21 H21A 0.9600 . ?
C21 H21B 0.9600 . ?
C21 H21C 0.9600 . ?
C22 C23 1.38(2) . ?
C22 C29 1.40(2) . ?
C23 C24 1.39(2) . ?
C23 H23 0.9300 . ?
C24 C25 1.36(2) . ?
C24 H24 0.9300 . ?
C25 C28 1.391(18) . ?
C25 C26 1.51(2) . ?
C26 C27 1.51(2) . ?
C26 H26 0.9800 . ?
C27 H27A 0.9600 . ?
C27 H27B 0.9600 . ?
C27 H27C 0.9600 . ?
C28 C29 1.37(2) . ?
C28 H28 0.9300 . ?
C29 H29 0.9300 . ?
